data_1549088
loop_
_publ_author_name
'Kaese, Thomas'
'Trageser, Timo'
'Budy, Hendrik'
'Bolte, Michael'
'Lerner, Hans-Wolfram'
'Wagner, Matthias'

_publ_section_title
;
 A redox-active diborane platform performs C(sp<sup>3</sup>)-H activation
 and nucleophilic substitution reactions.
;
_journal_issue 15
_journal_name_full 'Chemical science'
_journal_page_first 3881
_journal_page_last 3891
_journal_paper_doi 10.1039/c8sc00743h
_journal_volume 9
_journal_year 2018
_chemical_formula_moiety 'C43 H54 B2'
_chemical_formula_sum 'C43 H54 B2'
_chemical_formula_weight 592.48
_space_group_crystal_system orthorhombic
_space_group_IT_number 29
_space_group_name_Hall 'P 2c -2ac'
_space_group_name_H-M_alt 'P c a 21'
_symmetry_space_group_name_Hall 'P 2c -2ac'
_symmetry_space_group_name_H-M 'P c a 21'
_atom_sites_solution_hydrogens geom
_audit_creation_method SHELXL-2016/6
_audit_update_record
;
2018-01-26 deposited with the CCDC.
2018-03-19 downloaded from the CCDC.
;
_cell_angle_alpha 90
_cell_angle_beta 90
_cell_angle_gamma 90
_cell_formula_units_Z 4
_cell_length_a 41.344(3)
_cell_length_b 14.2720(12)
_cell_length_c 6.1349(5)
_cell_measurement_reflns_used 8067
_cell_measurement_temperature 173(2)
_cell_measurement_theta_max 25.3
_cell_measurement_theta_min 2.06
_cell_volume 3620.0(5)
_computing_cell_refinement 'X-Area (Stoe & Cie, 2001)'
_computing_data_collection 'X-Area (Stoe & Cie, 2001)'
_computing_data_reduction 'X-Area (Stoe & Cie, 2001)'
_computing_molecular_graphics 'XP in SHELXTL-Plus (Sheldrick, 2008)'
_computing_publication_material SHELXL
_computing_structure_refinement 'SHELXL (Sheldrick, 2008)'
_computing_structure_solution 'SHELXS (Sheldrick, 2008)'
_diffrn_ambient_temperature 173(2)
_diffrn_measured_fraction_theta_full 0.997
_diffrn_measured_fraction_theta_max 0.994
_diffrn_measurement_device_type 'STOE IPDS II two-circle-diffractometer'
_diffrn_measurement_method \w
_diffrn_radiation_type MoK\a
_diffrn_radiation_wavelength 0.71073
_diffrn_reflns_av_R_equivalents 0.1309
_diffrn_reflns_av_unetI/netI 0.1767
_diffrn_reflns_Laue_measured_fraction_full 0.997
_diffrn_reflns_Laue_measured_fraction_max 0.994
_diffrn_reflns_limit_h_max 49
_diffrn_reflns_limit_h_min -49
_diffrn_reflns_limit_k_max 17
_diffrn_reflns_limit_k_min -14
_diffrn_reflns_limit_l_max 7
_diffrn_reflns_limit_l_min -7
_diffrn_reflns_number 24978
_diffrn_reflns_point_group_measured_fraction_full 0.998
_diffrn_reflns_point_group_measured_fraction_max 0.992
_diffrn_reflns_theta_full 25.000
_diffrn_reflns_theta_max 25.429
_diffrn_reflns_theta_min 2.054
_diffrn_source 'Genix 3D I\mS microfocus X-ray source'
_exptl_absorpt_coefficient_mu 0.060
_exptl_absorpt_correction_T_max 1.000
_exptl_absorpt_correction_T_min 0.627
_exptl_absorpt_correction_type multi-scan
_exptl_absorpt_process_details 'X-Area (Stoe & Cie, 2001)'
_exptl_crystal_colour yellow
_exptl_crystal_density_diffrn 1.087
_exptl_crystal_description plate
_exptl_crystal_F_000 1288
_exptl_crystal_size_max 0.170
_exptl_crystal_size_mid 0.130
_exptl_crystal_size_min 0.080
_refine_diff_density_max 0.177
_refine_diff_density_min -0.162
_refine_diff_density_rms 0.037
_refine_ls_abs_structure_details
; 
 Flack x determined using 902 quotients [(I+)-(I-)]/[(I+)+(I-)] 
 (Parsons, Flack and Wagner, Acta Cryst. B69 (2013) 249-259). 
;
_refine_ls_abs_structure_Flack 1.8(10)
_refine_ls_extinction_method none
_refine_ls_goodness_of_fit_ref 0.840
_refine_ls_hydrogen_treatment constr
_refine_ls_matrix_type full
_refine_ls_number_parameters 406
_refine_ls_number_reflns 6651
_refine_ls_number_restraints 1
_refine_ls_restrained_S_all 0.840
_refine_ls_R_factor_all 0.1448
_refine_ls_R_factor_gt 0.0673
_refine_ls_shift/su_max 0.000
_refine_ls_shift/su_mean 0.000
_refine_ls_structure_factor_coef Fsqd
_refine_ls_weighting_details 'w=1/[\s^2^(Fo^2^)+(0.0236P)^2^] where P=(Fo^2^+2Fc^2^)/3'
_refine_ls_weighting_scheme calc
_refine_ls_wR_factor_gt 0.1049
_refine_ls_wR_factor_ref 0.1282
_reflns_Friedel_coverage 0.811
_reflns_Friedel_fraction_full 1.000
_reflns_Friedel_fraction_max 0.989
_reflns_number_gt 3288
_reflns_number_total 6651
_reflns_threshold_expression 'I > 2\s(I)'
_cod_data_source_file c8sc00743h2.cif
_cod_data_source_block wa2461
_cod_depositor_comments 'Adding full bibliography for 1549081--1549089.cif.'
_cod_database_code 1549088
_shelx_shelxl_version_number 2016/6
_shelx_space_group_comment
; 
The symmetry employed for this shelxl refinement is uniquely defined 
by the following loop, which should always be used as a source of 
symmetry information in preference to the above space-group names. 
They are only intended as comments. 
;
_shelx_estimated_absorpt_t_min 0.990
_shelx_estimated_absorpt_t_max 0.995

loop_
_space_group_symop_operation_xyz
'x, y, z'
'-x, -y, z+1/2'
'x+1/2, -y, z'
'-x+1/2, y, z+1/2'

loop_
_atom_site_label
_atom_site_type_symbol
_atom_site_fract_x
_atom_site_fract_y
_atom_site_fract_z
_atom_site_U_iso_or_equiv
_atom_site_adp_type
_atom_site_occupancy
_atom_site_site_symmetry_order
_atom_site_calc_flag
_atom_site_refinement_flags_posn
_atom_site_refinement_flags_adp
B1 B 0.33311(17) 0.5657(5) 0.9895(11) 0.0343(17) Uani 1 1 d . .
B2 B 0.41667(18) 0.5943(5) 0.3089(11) 0.0340(17) Uani 1 1 d . .
C1 C 0.35629(15) 0.5318(4) 0.8044(9) 0.0356(15) Uani 1 1 d . .
H1A H 0.373086 0.492612 0.874476 0.043 Uiso 1 1 calc R U
H1B H 0.343527 0.489671 0.709317 0.043 Uiso 1 1 calc R U
C2 C 0.37421(16) 0.6016(4) 0.6520(9) 0.0365(16) Uani 1 1 d . .
H2A H 0.358285 0.641848 0.576025 0.044 Uiso 1 1 calc R U
H2B H 0.388576 0.642481 0.739372 0.044 Uiso 1 1 calc R U
C3 C 0.39413(15) 0.5476(4) 0.4853(10) 0.0379(15) Uani 1 1 d . .
H3A H 0.378661 0.507764 0.404086 0.045 Uiso 1 1 calc R U
H3B H 0.408064 0.504348 0.569725 0.045 Uiso 1 1 calc R U
C11 C 0.31777(15) 0.5010(4) 1.1688(8) 0.0300(15) Uani 1 1 d . .
C12 C 0.29538(15) 0.5543(4) 1.2886(10) 0.0350(15) Uani 1 1 d . .
C13 C 0.27794(16) 0.5132(5) 1.4570(10) 0.0400(17) Uani 1 1 d . .
H13 H 0.262635 0.548679 1.537902 0.048 Uiso 1 1 calc R U
C14 C 0.28334(16) 0.4193(5) 1.5049(10) 0.0411(17) Uani 1 1 d . .
H14 H 0.270770 0.390734 1.616228 0.049 Uiso 1 1 calc R U
C15 C 0.30631(16) 0.3653(5) 1.3971(9) 0.0368(16) Uani 1 1 d . .
C16 C 0.32315(15) 0.4082(5) 1.2243(9) 0.0361(16) Uani 1 1 d . .
H16 H 0.338538 0.372808 1.144131 0.043 Uiso 1 1 calc R U
C17 C 0.31256(16) 0.2627(5) 1.4667(9) 0.0414(17) Uani 1 1 d . .
C18 C 0.34113(19) 0.2185(6) 1.3511(11) 0.063(2) Uani 1 1 d . .
H18A H 0.360675 0.255232 1.380878 0.094 Uiso 1 1 calc R U
H18B H 0.344149 0.154314 1.403779 0.094 Uiso 1 1 calc R U
H18C H 0.337062 0.217540 1.193704 0.094 Uiso 1 1 calc R U
C19 C 0.28251(18) 0.2041(6) 1.4173(12) 0.060(2) Uani 1 1 d . .
H19A H 0.263738 0.231595 1.490892 0.090 Uiso 1 1 calc R U
H19B H 0.278717 0.203144 1.259644 0.090 Uiso 1 1 calc R U
H19C H 0.285803 0.139918 1.469719 0.090 Uiso 1 1 calc R U
C20 C 0.3193(2) 0.2599(5) 1.7121(9) 0.055(2) Uani 1 1 d . .
H20A H 0.301101 0.288129 1.790686 0.083 Uiso 1 1 calc R U
H20B H 0.321990 0.194720 1.758960 0.083 Uiso 1 1 calc R U
H20C H 0.339101 0.295088 1.743743 0.083 Uiso 1 1 calc R U
C21 C 0.31746(14) 0.6637(4) 1.0381(9) 0.0338(15) Uani 1 1 d . .
C22 C 0.29477(15) 0.6528(5) 1.2125(9) 0.0339(16) Uani 1 1 d . .
C23 C 0.27669(15) 0.7258(5) 1.2854(10) 0.0379(16) Uani 1 1 d . .
H23 H 0.261198 0.716789 1.397825 0.046 Uiso 1 1 calc R U
C24 C 0.28119(16) 0.8149(5) 1.1925(9) 0.0376(16) Uani 1 1 d . .
H24 H 0.268542 0.865742 1.244619 0.045 Uiso 1 1 calc R U
C25 C 0.30391(15) 0.8316(5) 1.0239(9) 0.0347(15) Uani 1 1 d . .
C26 C 0.32136(15) 0.7536(5) 0.9494(9) 0.0388(16) Uani 1 1 d . .
H26 H 0.336431 0.761936 0.834208 0.047 Uiso 1 1 calc R U
C27 C 0.31071(16) 0.9299(4) 0.9339(9) 0.0369(16) Uani 1 1 d . .
C28 C 0.28546(17) 1.0007(4) 1.0034(11) 0.0481(18) Uani 1 1 d . .
H28A H 0.264197 0.981095 0.949425 0.072 Uiso 1 1 calc R U
H28B H 0.284936 1.004468 1.162864 0.072 Uiso 1 1 calc R U
H28C H 0.290898 1.062229 0.942917 0.072 Uiso 1 1 calc R U
C29 C 0.34388(16) 0.9599(5) 1.0173(11) 0.0496(18) Uani 1 1 d . .
H29A H 0.360134 0.913831 0.971934 0.074 Uiso 1 1 calc R U
H29B H 0.349397 1.021367 0.956861 0.074 Uiso 1 1 calc R U
H29C H 0.343435 0.963606 1.176807 0.074 Uiso 1 1 calc R U
C30 C 0.31149(17) 0.9262(5) 0.6855(10) 0.0479(19) Uani 1 1 d . .
H30A H 0.327759 0.880608 0.638137 0.072 Uiso 1 1 calc R U
H30B H 0.290192 0.907432 0.630626 0.072 Uiso 1 1 calc R U
H30C H 0.317021 0.988250 0.627982 0.072 Uiso 1 1 calc R U
C31 C 0.43329(15) 0.5358(5) 0.1257(9) 0.0332(15) Uani 1 1 d . .
C32 C 0.45100(16) 0.6002(5) -0.0069(10) 0.0378(16) Uani 1 1 d . .
C33 C 0.46884(16) 0.5678(5) -0.1801(10) 0.0410(17) Uani 1 1 d . .
H33 H 0.481059 0.609893 -0.267222 0.049 Uiso 1 1 calc R U
C34 C 0.46874(16) 0.4714(5) -0.2264(10) 0.0438(17) Uani 1 1 d . .
H34 H 0.481609 0.449143 -0.343809 0.053 Uiso 1 1 calc R U
C35 C 0.45054(16) 0.4070(5) -0.1072(9) 0.0381(16) Uani 1 1 d . .
C36 C 0.43342(15) 0.4435(5) 0.0714(9) 0.0382(16) Uani 1 1 d . .
H36 H 0.421273 0.401382 0.158980 0.046 Uiso 1 1 calc R U
C37 C 0.44977(16) 0.3028(5) -0.1651(9) 0.0402(17) Uani 1 1 d . .
C38 C 0.4534(2) 0.2890(5) -0.4108(9) 0.060(2) Uani 1 1 d . .
H38A H 0.435920 0.321839 -0.486648 0.090 Uiso 1 1 calc R U
H38B H 0.474310 0.314243 -0.458382 0.090 Uiso 1 1 calc R U
H38C H 0.452404 0.221975 -0.445022 0.090 Uiso 1 1 calc R U
C39 C 0.41766(18) 0.2592(5) -0.0942(12) 0.064(2) Uani 1 1 d . .
H39A H 0.399785 0.291113 -0.168240 0.096 Uiso 1 1 calc R U
H39B H 0.417479 0.192544 -0.132938 0.096 Uiso 1 1 calc R U
H39C H 0.415153 0.265843 0.063847 0.096 Uiso 1 1 calc R U
C40 C 0.47658(17) 0.2525(5) -0.0492(11) 0.0506(19) Uani 1 1 d . .
H40A H 0.474257 0.261378 0.108401 0.076 Uiso 1 1 calc R U
H40B H 0.475551 0.185530 -0.083527 0.076 Uiso 1 1 calc R U
H40C H 0.497457 0.277798 -0.096886 0.076 Uiso 1 1 calc R U
C41 C 0.42789(15) 0.6982(5) 0.2703(9) 0.0348(15) Uani 1 1 d . .
C42 C 0.44741(15) 0.6972(4) 0.0775(9) 0.0331(15) Uani 1 1 d . .
C43 C 0.46082(16) 0.7792(5) -0.0024(11) 0.0419(17) Uani 1 1 d . .
H43 H 0.473684 0.778635 -0.130663 0.050 Uiso 1 1 calc R U
C44 C 0.45509(16) 0.8620(5) 0.1087(9) 0.0391(17) Uani 1 1 d . .
H44 H 0.464058 0.918172 0.051757 0.047 Uiso 1 1 calc R U
C45 C 0.43683(15) 0.8675(4) 0.3002(9) 0.0345(15) Uani 1 1 d . .
C46 C 0.42291(15) 0.7829(5) 0.3754(9) 0.0374(16) Uani 1 1 d . .
H46 H 0.409708 0.784287 0.502081 0.045 Uiso 1 1 calc R U
C47 C 0.43329(15) 0.9602(5) 0.4219(9) 0.0378(16) Uani 1 1 d . .
C48 C 0.42413(18) 1.0405(5) 0.2626(11) 0.0510(19) Uani 1 1 d . .
H48A H 0.421984 1.099243 0.343864 0.076 Uiso 1 1 calc R U
H48B H 0.441084 1.047153 0.152045 0.076 Uiso 1 1 calc R U
H48C H 0.403547 1.025611 0.191331 0.076 Uiso 1 1 calc R U
C49 C 0.40715(17) 0.9572(5) 0.5997(10) 0.0504(19) Uani 1 1 d . .
H49A H 0.405933 1.018317 0.672147 0.076 Uiso 1 1 calc R U
H49B H 0.386191 0.942528 0.533364 0.076 Uiso 1 1 calc R U
H49C H 0.412648 0.908905 0.706965 0.076 Uiso 1 1 calc R U
C50 C 0.46604(15) 0.9836(5) 0.5280(10) 0.0437(17) Uani 1 1 d . .
H50A H 0.464320 1.042980 0.607215 0.066 Uiso 1 1 calc R U
H50B H 0.472009 0.933509 0.629685 0.066 Uiso 1 1 calc R U
H50C H 0.482633 0.989044 0.414676 0.066 Uiso 1 1 calc R U

loop_
_atom_site_aniso_label
_atom_site_aniso_U_11
_atom_site_aniso_U_22
_atom_site_aniso_U_33
_atom_site_aniso_U_23
_atom_site_aniso_U_13
_atom_site_aniso_U_12
B1 0.028(4) 0.037(5) 0.038(4) -0.002(3) -0.005(3) 0.003(3)
B2 0.032(4) 0.036(5) 0.034(3) 0.003(3) 0.007(3) -0.008(3)
C1 0.041(4) 0.033(4) 0.032(3) 0.001(3) 0.003(3) 0.001(3)
C2 0.041(4) 0.029(4) 0.039(3) 0.001(3) 0.015(3) 0.001(3)
C3 0.038(4) 0.034(4) 0.042(3) 0.001(3) 0.005(3) -0.004(3)
C11 0.028(4) 0.037(4) 0.024(3) 0.001(3) 0.001(3) 0.003(3)
C12 0.038(4) 0.032(4) 0.035(3) 0.004(3) -0.003(3) -0.004(3)
C13 0.039(4) 0.045(5) 0.036(3) 0.004(3) 0.008(3) 0.002(3)
C14 0.043(4) 0.046(5) 0.035(3) 0.008(3) 0.011(3) -0.010(4)
C15 0.046(4) 0.040(4) 0.025(3) 0.005(3) 0.002(3) -0.007(3)
C16 0.039(4) 0.032(4) 0.037(3) -0.005(3) 0.001(3) 0.002(3)
C17 0.045(4) 0.045(5) 0.035(3) 0.010(3) -0.001(3) -0.003(3)
C18 0.084(6) 0.046(5) 0.059(4) 0.020(3) 0.022(4) 0.023(4)
C19 0.066(5) 0.038(5) 0.076(5) 0.006(4) -0.005(4) -0.011(4)
C20 0.093(6) 0.036(5) 0.037(3) 0.007(3) -0.006(4) -0.004(4)
C21 0.034(4) 0.031(4) 0.036(3) -0.004(3) 0.001(3) 0.001(3)
C22 0.027(4) 0.044(4) 0.031(3) 0.001(3) 0.001(3) -0.004(3)
C23 0.035(4) 0.044(5) 0.036(3) -0.003(3) 0.004(3) 0.004(3)
C24 0.042(4) 0.035(4) 0.036(3) -0.010(3) 0.004(3) 0.004(3)
C25 0.037(4) 0.038(4) 0.030(3) -0.003(3) -0.001(3) 0.002(3)
C26 0.033(4) 0.043(4) 0.040(4) 0.003(3) 0.002(3) 0.003(3)
C27 0.040(4) 0.033(4) 0.038(4) -0.002(3) -0.002(3) -0.003(3)
C28 0.058(5) 0.028(4) 0.058(4) 0.005(3) 0.009(4) 0.004(3)
C29 0.052(5) 0.043(4) 0.054(4) 0.002(3) 0.000(4) -0.013(4)
C30 0.053(5) 0.049(5) 0.042(4) 0.007(3) 0.003(3) -0.005(4)
C31 0.035(4) 0.030(4) 0.035(3) -0.002(3) 0.002(3) -0.006(3)
C32 0.033(4) 0.042(4) 0.039(3) 0.001(3) 0.003(3) -0.003(3)
C33 0.047(4) 0.042(5) 0.034(3) 0.003(3) 0.006(3) -0.011(3)
C34 0.042(4) 0.049(5) 0.041(4) -0.012(3) 0.011(3) -0.007(4)
C35 0.036(4) 0.041(4) 0.037(3) -0.001(3) -0.006(3) 0.004(3)
C36 0.039(4) 0.043(5) 0.033(3) 0.001(3) 0.002(3) -0.004(3)
C37 0.045(4) 0.041(4) 0.034(3) -0.003(3) -0.003(3) 0.000(3)
C38 0.104(7) 0.039(5) 0.036(3) -0.010(3) -0.013(4) 0.003(4)
C39 0.061(5) 0.035(5) 0.097(6) -0.014(4) 0.004(5) -0.006(4)
C40 0.062(5) 0.036(4) 0.054(4) -0.003(3) -0.009(4) 0.006(4)
C41 0.036(4) 0.031(4) 0.037(3) 0.002(3) 0.002(3) -0.004(3)
C42 0.035(4) 0.033(4) 0.031(3) 0.003(3) 0.003(3) -0.004(3)
C43 0.045(4) 0.041(4) 0.040(3) -0.010(3) 0.010(3) 0.001(3)
C44 0.050(5) 0.028(4) 0.039(3) 0.008(3) 0.004(3) -0.007(3)
C45 0.039(4) 0.030(4) 0.035(3) 0.002(3) -0.002(3) -0.004(3)
C46 0.039(4) 0.040(4) 0.034(3) -0.005(3) 0.011(3) -0.010(3)
C47 0.038(4) 0.031(4) 0.044(4) -0.004(3) -0.005(3) -0.003(3)
C48 0.065(5) 0.026(4) 0.062(5) 0.004(3) -0.010(4) -0.001(4)
C49 0.060(5) 0.038(4) 0.053(4) -0.018(3) 0.015(4) -0.008(4)
C50 0.041(4) 0.043(4) 0.048(4) -0.009(3) -0.005(3) -0.002(3)

loop_
_atom_type_symbol
_atom_type_description
_atom_type_scat_dispersion_real
_atom_type_scat_dispersion_imag
_atom_type_scat_source
C C 0.0033 0.0016 'International Tables Vol C Tables 4.2.6.8 and 6.1.1.4'
H H 0.0000 0.0000 'International Tables Vol C Tables 4.2.6.8 and 6.1.1.4'
B B 0.0013 0.0007 'International Tables Vol C Tables 4.2.6.8 and 6.1.1.4'

loop_
_geom_angle_atom_site_label_1
_geom_angle_atom_site_label_2
_geom_angle_atom_site_label_3
_geom_angle
C1 B1 C11 125.1(6)
C1 B1 C21 131.8(6)
C11 B1 C21 103.0(5)
C31 B2 C41 105.5(5)
C31 B2 C3 121.9(6)
C41 B2 C3 132.6(6)
C2 C1 B1 122.1(6)
C2 C1 H1A 106.8
B1 C1 H1A 106.8
C2 C1 H1B 106.8
B1 C1 H1B 106.8
H1A C1 H1B 106.7
C3 C2 C1 109.7(5)
C3 C2 H2A 109.7
C1 C2 H2A 109.7
C3 C2 H2B 109.7
C1 C2 H2B 109.7
H2A C2 H2B 108.2
C2 C3 B2 124.5(5)
C2 C3 H3A 106.2
B2 C3 H3A 106.2
C2 C3 H3B 106.2
B2 C3 H3B 106.2
H3A C3 H3B 106.4
C16 C11 C12 119.6(6)
C16 C11 B1 132.0(6)
C12 C11 B1 108.4(5)
C13 C12 C11 120.2(6)
C13 C12 C22 128.7(6)
C11 C12 C22 111.1(5)
C12 C13 C14 118.7(6)
C12 C13 H13 120.6
C14 C13 H13 120.6
C15 C14 C13 122.9(6)
C15 C14 H14 118.5
C13 C14 H14 118.5
C14 C15 C16 117.0(6)
C14 C15 C17 120.5(6)
C16 C15 C17 122.5(6)
C11 C16 C15 121.4(6)
C11 C16 H16 119.3
C15 C16 H16 119.3
C18 C17 C19 108.3(6)
C18 C17 C20 107.9(6)
C19 C17 C20 109.2(6)
C18 C17 C15 113.2(5)
C19 C17 C15 109.1(6)
C20 C17 C15 109.0(5)
C17 C18 H18A 109.5
C17 C18 H18B 109.5
H18A C18 H18B 109.5
C17 C18 H18C 109.5
H18A C18 H18C 109.5
H18B C18 H18C 109.5
C17 C19 H19A 109.5
C17 C19 H19B 109.5
H19A C19 H19B 109.5
C17 C19 H19C 109.5
H19A C19 H19C 109.5
H19B C19 H19C 109.5
C17 C20 H20A 109.5
C17 C20 H20B 109.5
H20A C20 H20B 109.5
C17 C20 H20C 109.5
H20A C20 H20C 109.5
H20B C20 H20C 109.5
C26 C21 C22 117.7(6)
C26 C21 B1 134.0(6)
C22 C21 B1 108.3(5)
C23 C22 C21 121.5(6)
C23 C22 C12 129.3(6)
C21 C22 C12 109.1(6)
C22 C23 C24 119.2(6)
C22 C23 H23 120.4
C24 C23 H23 120.4
C23 C24 C25 122.4(6)
C23 C24 H24 118.8
C25 C24 H24 118.8
C26 C25 C24 116.4(6)
C26 C25 C27 121.0(5)
C24 C25 C27 122.6(6)
C21 C26 C25 122.7(6)
C21 C26 H26 118.6
C25 C26 H26 118.6
C28 C27 C29 109.8(5)
C28 C27 C30 108.6(6)
C29 C27 C30 109.0(6)
C28 C27 C25 112.5(5)
C29 C27 C25 107.5(5)
C30 C27 C25 109.4(5)
C27 C28 H28A 109.5
C27 C28 H28B 109.5
H28A C28 H28B 109.5
C27 C28 H28C 109.5
H28A C28 H28C 109.5
H28B C28 H28C 109.5
C27 C29 H29A 109.5
C27 C29 H29B 109.5
H29A C29 H29B 109.5
C27 C29 H29C 109.5
H29A C29 H29C 109.5
H29B C29 H29C 109.5
C27 C30 H30A 109.5
C27 C30 H30B 109.5
H30A C30 H30B 109.5
C27 C30 H30C 109.5
H30A C30 H30C 109.5
H30B C30 H30C 109.5
C36 C31 C32 118.8(6)
C36 C31 B2 134.2(6)
C32 C31 B2 106.9(6)
C33 C32 C31 119.9(6)
C33 C32 C42 129.6(6)
C31 C32 C42 110.5(5)
C32 C33 C34 119.0(6)
C32 C33 H33 120.5
C34 C33 H33 120.5
C35 C34 C33 122.7(6)
C35 C34 H34 118.6
C33 C34 H34 118.6
C34 C35 C36 115.8(6)
C34 C35 C37 122.0(6)
C36 C35 C37 122.1(6)
C31 C36 C35 123.6(6)
C31 C36 H36 118.2
C35 C36 H36 118.2
C40 C37 C38 109.4(6)
C40 C37 C35 109.9(5)
C38 C37 C35 110.7(5)
C40 C37 C39 108.2(6)
C38 C37 C39 108.3(6)
C35 C37 C39 110.4(6)
C37 C38 H38A 109.5
C37 C38 H38B 109.5
H38A C38 H38B 109.5
C37 C38 H38C 109.5
H38A C38 H38C 109.5
H38B C38 H38C 109.5
C37 C39 H39A 109.5
C37 C39 H39B 109.5
H39A C39 H39B 109.5
C37 C39 H39C 109.5
H39A C39 H39C 109.5
H39B C39 H39C 109.5
C37 C40 H40A 109.5
C37 C40 H40B 109.5
H40A C40 H40B 109.5
C37 C40 H40C 109.5
H40A C40 H40C 109.5
H40B C40 H40C 109.5
C46 C41 C42 118.4(6)
C46 C41 B2 135.2(6)
C42 C41 B2 106.4(5)
C43 C42 C41 120.7(6)
C43 C42 C32 128.6(5)
C41 C42 C32 110.7(5)
C44 C43 C42 118.6(6)
C44 C43 H43 120.7
C42 C43 H43 120.7
C43 C44 C45 123.6(6)
C43 C44 H44 118.2
C45 C44 H44 118.2
C44 C45 C46 116.5(6)
C44 C45 C47 120.7(6)
C46 C45 C47 122.8(5)
C41 C46 C45 122.2(5)
C41 C46 H46 118.9
C45 C46 H46 118.9
C45 C47 C49 113.0(5)
C45 C47 C50 108.1(5)
C49 C47 C50 109.0(5)
C45 C47 C48 110.8(5)
C49 C47 C48 107.2(6)
C50 C47 C48 108.7(5)
C47 C48 H48A 109.5
C47 C48 H48B 109.5
H48A C48 H48B 109.5
C47 C48 H48C 109.5
H48A C48 H48C 109.5
H48B C48 H48C 109.5
C47 C49 H49A 109.5
C47 C49 H49B 109.5
H49A C49 H49B 109.5
C47 C49 H49C 109.5
H49A C49 H49C 109.5
H49B C49 H49C 109.5
C47 C50 H50A 109.5
C47 C50 H50B 109.5
H50A C50 H50B 109.5
C47 C50 H50C 109.5
H50A C50 H50C 109.5
H50B C50 H50C 109.5

loop_
_geom_bond_atom_site_label_1
_geom_bond_atom_site_label_2
_geom_bond_distance
B1 C1 1.563(9)
B1 C11 1.569(9)
B1 C21 1.571(9)
B2 C31 1.560(9)
B2 C41 1.571(10)
B2 C3 1.577(9)
C1 C2 1.555(8)
C1 H1A 0.9900
C1 H1B 0.9900
C2 C3 1.523(8)
C2 H2A 0.9900
C2 H2B 0.9900
C3 H3A 0.9900
C3 H3B 0.9900
C11 C16 1.385(9)
C11 C12 1.405(8)
C12 C13 1.389(8)
C12 C22 1.482(9)
C13 C14 1.391(9)
C13 H13 0.9500
C14 C15 1.390(9)
C14 H14 0.9500
C15 C16 1.409(8)
C15 C17 1.548(9)
C16 H16 0.9500
C17 C18 1.515(9)
C17 C19 1.528(9)
C17 C20 1.532(8)
C18 H18A 0.9800
C18 H18B 0.9800
C18 H18C 0.9800
C19 H19A 0.9800
C19 H19B 0.9800
C19 H19C 0.9800
C20 H20A 0.9800
C20 H20B 0.9800
C20 H20C 0.9800
C21 C26 1.402(9)
C21 C22 1.432(8)
C22 C23 1.358(9)
C23 C24 1.406(9)
C23 H23 0.9500
C24 C25 1.418(8)
C24 H24 0.9500
C25 C26 1.404(9)
C25 C27 1.533(9)
C26 H26 0.9500
C27 C28 1.514(9)
C27 C29 1.525(9)
C27 C30 1.526(8)
C28 H28A 0.9800
C28 H28B 0.9800
C28 H28C 0.9800
C29 H29A 0.9800
C29 H29B 0.9800
C29 H29C 0.9800
C30 H30A 0.9800
C30 H30B 0.9800
C30 H30C 0.9800
C31 C36 1.358(9)
C31 C32 1.430(8)
C32 C33 1.374(9)
C32 C42 1.485(9)
C33 C34 1.405(9)
C33 H33 0.9500
C34 C35 1.395(9)
C34 H34 0.9500
C35 C36 1.405(8)
C35 C37 1.528(9)
C36 H36 0.9500
C37 C40 1.500(9)
C37 C38 1.528(8)
C37 C39 1.530(9)
C38 H38A 0.9800
C38 H38B 0.9800
C38 H38C 0.9800
C39 H39A 0.9800
C39 H39B 0.9800
C39 H39C 0.9800
C40 H40A 0.9800
C40 H40B 0.9800
C40 H40C 0.9800
C41 C46 1.386(9)
C41 C42 1.432(7)
C42 C43 1.384(9)
C43 C44 1.385(9)
C43 H43 0.9500
C44 C45 1.398(8)
C44 H44 0.9500
C45 C46 1.414(8)
C45 C47 1.527(9)
C46 H46 0.9500
C47 C49 1.536(8)
C47 C50 1.539(8)
C47 C48 1.552(9)
C48 H48A 0.9800
C48 H48B 0.9800
C48 H48C 0.9800
C49 H49A 0.9800
C49 H49B 0.9800
C49 H49C 0.9800
C50 H50A 0.9800
C50 H50B 0.9800
C50 H50C 0.9800

loop_
_geom_torsion_atom_site_label_1
_geom_torsion_atom_site_label_2
_geom_torsion_atom_site_label_3
_geom_torsion_atom_site_label_4
_geom_torsion
C11 B1 C1 C2 -171.5(6)
C21 B1 C1 C2 13.4(10)
B1 C1 C2 C3 -178.4(5)
C1 C2 C3 B2 -177.6(6)
C31 B2 C3 C2 -172.7(6)
C41 B2 C3 C2 7.9(11)
C1 B1 C11 C16 8.8(11)
C21 B1 C11 C16 -175.0(6)
C1 B1 C11 C12 -172.8(6)
C21 B1 C11 C12 3.4(6)
C16 C11 C12 C13 -2.2(9)
B1 C11 C12 C13 179.2(5)
C16 C11 C12 C22 176.3(5)
B1 C11 C12 C22 -2.3(7)
C11 C12 C13 C14 0.5(9)
C22 C12 C13 C14 -177.7(6)
C12 C13 C14 C15 2.5(10)
C13 C14 C15 C16 -3.7(9)
C13 C14 C15 C17 176.5(6)
C12 C11 C16 C15 0.9(9)
B1 C11 C16 C15 179.1(6)
C14 C15 C16 C11 2.0(9)
C17 C15 C16 C11 -178.2(6)
C14 C15 C17 C18 -172.8(6)
C16 C15 C17 C18 7.4(9)
C14 C15 C17 C19 66.5(7)
C16 C15 C17 C19 -113.3(7)
C14 C15 C17 C20 -52.6(8)
C16 C15 C17 C20 127.6(6)
C1 B1 C21 C26 -7.8(12)
C11 B1 C21 C26 176.3(7)
C1 B1 C21 C22 172.5(6)
C11 B1 C21 C22 -3.4(6)
C26 C21 C22 C23 2.3(9)
B1 C21 C22 C23 -177.9(6)
C26 C21 C22 C12 -177.5(5)
B1 C21 C22 C12 2.3(7)
C13 C12 C22 C23 -1.5(11)
C11 C12 C22 C23 -179.8(6)
C13 C12 C22 C21 178.3(6)
C11 C12 C22 C21 0.0(7)
C21 C22 C23 C24 -2.3(9)
C12 C22 C23 C24 177.6(6)
C22 C23 C24 C25 0.3(9)
C23 C24 C25 C26 1.5(9)
C23 C24 C25 C27 -175.3(6)
C22 C21 C26 C25 -0.4(9)
B1 C21 C26 C25 179.9(6)
C24 C25 C26 C21 -1.4(9)
C27 C25 C26 C21 175.5(6)
C26 C25 C27 C28 169.4(6)
C24 C25 C27 C28 -13.9(8)
C26 C25 C27 C29 -69.6(7)
C24 C25 C27 C29 107.1(7)
C26 C25 C27 C30 48.6(8)
C24 C25 C27 C30 -134.6(6)
C41 B2 C31 C36 179.7(7)
C3 B2 C31 C36 0.1(12)
C41 B2 C31 C32 -1.9(7)
C3 B2 C31 C32 178.5(6)
C36 C31 C32 C33 -2.7(10)
B2 C31 C32 C33 178.6(6)
C36 C31 C32 C42 179.2(6)
B2 C31 C32 C42 0.5(7)
C31 C32 C33 C34 1.4(10)
C42 C32 C33 C34 179.0(6)
C32 C33 C34 C35 1.8(10)
C33 C34 C35 C36 -3.3(9)
C33 C34 C35 C37 177.8(6)
C32 C31 C36 C35 1.1(10)
B2 C31 C36 C35 179.3(6)
C34 C35 C36 C31 1.9(9)
C37 C35 C36 C31 -179.2(6)
C34 C35 C37 C40 88.9(7)
C36 C35 C37 C40 -90.0(7)
C34 C35 C37 C38 -32.1(9)
C36 C35 C37 C38 149.1(6)
C34 C35 C37 C39 -151.9(6)
C36 C35 C37 C39 29.3(8)
C31 B2 C41 C46 -177.8(7)
C3 B2 C41 C46 1.7(13)
C31 B2 C41 C42 2.7(7)
C3 B2 C41 C42 -177.8(7)
C46 C41 C42 C43 -0.3(9)
B2 C41 C42 C43 179.3(6)
C46 C41 C42 C32 177.9(6)
B2 C41 C42 C32 -2.5(7)
C33 C32 C42 C43 1.5(11)
C31 C32 C42 C43 179.4(7)
C33 C32 C42 C41 -176.5(7)
C31 C32 C42 C41 1.4(7)
C41 C42 C43 C44 0.3(10)
C32 C42 C43 C44 -177.5(6)
C42 C43 C44 C45 1.0(10)
C43 C44 C45 C46 -2.2(9)
C43 C44 C45 C47 176.1(6)
C42 C41 C46 C45 -1.0(9)
B2 C41 C46 C45 179.6(7)
C44 C45 C46 C41 2.2(9)
C47 C45 C46 C41 -176.1(6)
C44 C45 C47 C49 168.4(6)
C46 C45 C47 C49 -13.4(8)
C44 C45 C47 C50 -71.0(7)
C46 C45 C47 C50 107.2(7)
C44 C45 C47 C48 48.0(8)
C46 C45 C47 C48 -133.7(6)
